data_4106530
loop_
_publ_author_name
'Yajing Lian'
'Huw M. L. Davies'

_publ_section_title
;
 Combined C-H Functionalization/Cope Rearrangement with Vinyl Ethers as a
 Surrogate for the Vinylogous Mukaiyama Aldol Reaction
;
_journal_name_full 'Journal of the American Chemical Society'
_journal_page_first 11940
_journal_page_last 11943
_journal_paper_doi 10.1021/ja2051155
_journal_volume 133
_journal_year 2011
_chemical_absolute_configuration ad
_chemical_formula_sum 'C25 H28 O3'
_chemical_formula_weight 376.47
_chemical_name_systematic
; 
 ? 
;
_space_group_IT_number 4
_symmetry_cell_setting monoclinic
_symmetry_space_group_name_Hall 'P 2yb'
_symmetry_space_group_name_H-M 'P 1 21 1'
_atom_sites_solution_hydrogens geom
_atom_sites_solution_primary direct
_atom_sites_solution_secondary difmap
_audit_creation_method SHELXL-97
_cell_angle_alpha 90.00
_cell_angle_beta 103.0450(10)
_cell_angle_gamma 90.00
_cell_formula_units_Z 2
_cell_length_a 8.46960(10)
_cell_length_b 8.2702(2)
_cell_length_c 15.7541(3)
_cell_measurement_reflns_used 2283
_cell_measurement_temperature 173(2)
_cell_measurement_theta_max 69.18
_cell_measurement_theta_min 5.48
_cell_volume 1075.02(4)
_computing_cell_refinement 'Bruker SAINT'
_computing_data_collection 'Bruker APEX2'
_computing_data_reduction 'Bruker SAINT'
_computing_molecular_graphics 'Bruker SHELXTL'
_computing_publication_material 'Bruker SHELXTL'
_computing_structure_refinement 'SHELXL-97 (Sheldrick, 1997)'
_computing_structure_solution 'SHELXS-97 (Sheldrick, 1990)'
_diffrn_ambient_temperature 173(2)
_diffrn_measured_fraction_theta_full 0.937
_diffrn_measured_fraction_theta_max 0.937
_diffrn_measurement_device_type 'Bruker APEX-II CCD'
_diffrn_measurement_method '\f and \w scans'
_diffrn_radiation_monochromator graphite
_diffrn_radiation_source 'fine-focus sealed tube'
_diffrn_radiation_type CuK\a
_diffrn_radiation_wavelength 1.54178
_diffrn_reflns_av_R_equivalents 0.0143
_diffrn_reflns_av_sigmaI/netI 0.0203
_diffrn_reflns_limit_h_max 10
_diffrn_reflns_limit_h_min -8
_diffrn_reflns_limit_k_max 8
_diffrn_reflns_limit_k_min -9
_diffrn_reflns_limit_l_max 18
_diffrn_reflns_limit_l_min -18
_diffrn_reflns_number 5719
_diffrn_reflns_theta_full 69.41
_diffrn_reflns_theta_max 69.41
_diffrn_reflns_theta_min 2.88
_diffrn_standards_number 0
_exptl_absorpt_coefficient_mu 0.591
_exptl_absorpt_correction_T_max 0.9598
_exptl_absorpt_correction_T_min 0.8472
_exptl_absorpt_correction_type multi-scan
_exptl_absorpt_process_details sadabs
_exptl_crystal_colour colourless
_exptl_crystal_density_diffrn 1.163
_exptl_crystal_description rod
_exptl_crystal_F_000 404
_exptl_crystal_size_max 0.29
_exptl_crystal_size_mid 0.08
_exptl_crystal_size_min 0.07
_refine_diff_density_max 0.107
_refine_diff_density_min -0.148
_refine_diff_density_rms 0.028
_refine_ls_abs_structure_details 'Flack H D (1983), Acta Cryst. A39, 876-881'
_refine_ls_abs_structure_Flack 0.0(2)
_refine_ls_extinction_method none
_refine_ls_goodness_of_fit_ref 1.017
_refine_ls_hydrogen_treatment constr
_refine_ls_matrix_type full
_refine_ls_number_parameters 253
_refine_ls_number_reflns 2970
_refine_ls_number_restraints 1
_refine_ls_restrained_S_all 1.017
_refine_ls_R_factor_all 0.0343
_refine_ls_R_factor_gt 0.0320
_refine_ls_shift/su_max 0.000
_refine_ls_shift/su_mean 0.000
_refine_ls_structure_factor_coef Fsqd
_refine_ls_weighting_details 'calc w=1/[\s^2^(Fo^2^)+(0.0520P)^2^+0.1070P] where P=(Fo^2^+2Fc^2^)/3'
_refine_ls_weighting_scheme calc
_refine_ls_wR_factor_gt 0.0834
_refine_ls_wR_factor_ref 0.0855
_reflns_number_gt 2805
_reflns_number_total 2970
_reflns_threshold_expression >2sigma(I)
_cod_data_source_file ja2051155_si_003.cif
_cod_data_source_block yl_9_128cope
_cod_database_code 4106530

loop_
_symmetry_equiv_pos_as_xyz
'x, y, z'
'-x, y+1/2, -z'

loop_
_atom_site_label
_atom_site_type_symbol
_atom_site_fract_x
_atom_site_fract_y
_atom_site_fract_z
_atom_site_U_iso_or_equiv
_atom_site_adp_type
_atom_site_occupancy
_atom_site_symmetry_multiplicity
_atom_site_calc_flag
_atom_site_refinement_flags
C1 C 1.4043(2) 0.6046(3) 0.85998(13) 0.0478(5) Uani 1 1 d .
H1A H 1.4473 0.5356 0.8226 0.057 Uiso 1 1 calc R
C2 C 1.4896(3) 0.7417(3) 0.89399(15) 0.0578(6) Uani 1 1 d .
H2A H 1.5896 0.7663 0.8792 0.069 Uiso 1 1 calc R
C3 C 1.4308(3) 0.8420(3) 0.94880(14) 0.0604(6) Uani 1 1 d .
H3A H 1.4906 0.9349 0.9728 0.072 Uiso 1 1 calc R
C4 C 1.2841(3) 0.8073(3) 0.96885(15) 0.0596(6) Uani 1 1 d .
H4A H 1.2416 0.8773 1.0060 0.072 Uiso 1 1 calc R
C5 C 1.1989(2) 0.6702(3) 0.93476(14) 0.0537(5) Uani 1 1 d .
H5A H 1.0985 0.6467 0.9494 0.064 Uiso 1 1 calc R
C6 C 1.2575(2) 0.5664(2) 0.87958(11) 0.0399(4) Uani 1 1 d .
C7 C 1.1624(2) 0.4209(2) 0.83824(12) 0.0418(4) Uani 1 1 d .
H7A H 1.2378 0.3525 0.8131 0.050 Uiso 1 1 calc R
C8 C 1.0254(2) 0.4754(2) 0.76233(14) 0.0458(5) Uani 1 1 d .
H8A H 0.9687 0.5685 0.7815 0.055 Uiso 1 1 calc R
H8B H 1.0731 0.5126 0.7139 0.055 Uiso 1 1 calc R
C9 C 0.9043(2) 0.3446(2) 0.72949(13) 0.0412(4) Uani 1 1 d .
H9A H 0.8273 0.3636 0.6764 0.049 Uiso 1 1 calc R
C10 C 0.8969(2) 0.2055(2) 0.76886(12) 0.0367(4) Uani 1 1 d .
C11 C 1.0118(2) 0.1647(3) 0.85419(13) 0.0464(5) Uani 1 1 d .
H11A H 1.0954 0.0888 0.8432 0.056 Uiso 1 1 calc R
H11B H 0.9511 0.1098 0.8927 0.056 Uiso 1 1 calc R
C12 C 1.0945(3) 0.3146(3) 0.90003(13) 0.0509(5) Uani 1 1 d .
H12A H 1.0153 0.3774 0.9242 0.061 Uiso 1 1 calc R
H12B H 1.1836 0.2812 0.9491 0.061 Uiso 1 1 calc R
C13 C 0.7720(2) 0.0802(2) 0.72938(12) 0.0372(4) Uani 1 1 d .
H13A H 0.6988 0.1273 0.6764 0.045 Uiso 1 1 calc R
C14 C 0.8457(2) -0.0781(2) 0.70347(12) 0.0380(4) Uani 1 1 d .
H14A H 0.8935 -0.1394 0.7579 0.046 Uiso 1 1 calc R
C15 C 0.71372(19) -0.1802(2) 0.64851(13) 0.0391(4) Uani 1 1 d .
H15A H 0.6720 -0.1464 0.5901 0.047 Uiso 1 1 calc R
C16 C 0.6514(2) -0.3119(2) 0.67447(13) 0.0400(4) Uani 1 1 d .
H16A H 0.6915 -0.3487 0.7325 0.048 Uiso 1 1 calc R
C17 C 0.52157(19) -0.4044(2) 0.61666(12) 0.0378(4) Uani 1 1 d .
C18 C 0.3380(3) -0.6205(3) 0.61112(15) 0.0641(7) Uani 1 1 d .
H18A H 0.3053 -0.7006 0.6497 0.096 Uiso 1 1 calc R
H18B H 0.3780 -0.6762 0.5652 0.096 Uiso 1 1 calc R
H18C H 0.2447 -0.5532 0.5847 0.096 Uiso 1 1 calc R
C19 C 0.9789(2) -0.0482(2) 0.65480(13) 0.0398(4) Uani 1 1 d .
C20 C 1.1336(2) -0.1105(3) 0.68780(17) 0.0527(5) Uani 1 1 d .
H20A H 1.1558 -0.1672 0.7416 0.063 Uiso 1 1 calc R
C21 C 1.2542(3) -0.0907(3) 0.6431(2) 0.0684(7) Uani 1 1 d .
H21A H 1.3595 -0.1325 0.6666 0.082 Uiso 1 1 calc R
C22 C 1.2228(3) -0.0102(4) 0.5643(2) 0.0775(9) Uani 1 1 d .
H22A H 1.3051 0.0000 0.5324 0.093 Uiso 1 1 calc R
C23 C 1.0710(3) 0.0554(3) 0.53193(16) 0.0672(7) Uani 1 1 d .
H23A H 1.0501 0.1136 0.4785 0.081 Uiso 1 1 calc R
C24 C 0.9491(2) 0.0368(3) 0.57695(14) 0.0499(5) Uani 1 1 d .
H24A H 0.8451 0.0824 0.5544 0.060 Uiso 1 1 calc R
C25 C 0.5708(2) 0.1526(3) 0.80587(16) 0.0567(6) Uani 1 1 d .
H25A H 0.5089 0.1115 0.8469 0.085 Uiso 1 1 calc R
H25B H 0.4960 0.1843 0.7514 0.085 Uiso 1 1 calc R
H25C H 0.6346 0.2466 0.8313 0.085 Uiso 1 1 calc R
O1 O 0.46510(16) -0.51970(17) 0.66093(9) 0.0496(4) Uani 1 1 d .
O2 O 0.47060(15) -0.38154(17) 0.53901(9) 0.0474(3) Uani 1 1 d .
O3 O 0.67607(14) 0.03017(16) 0.78851(9) 0.0455(3) Uani 1 1 d .

loop_
_atom_site_aniso_label
_atom_site_aniso_U_11
_atom_site_aniso_U_22
_atom_site_aniso_U_33
_atom_site_aniso_U_23
_atom_site_aniso_U_13
_atom_site_aniso_U_12
C1 0.0478(10) 0.0521(13) 0.0426(10) 0.0038(10) 0.0079(8) -0.0022(9)
C2 0.0507(11) 0.0676(16) 0.0528(12) 0.0033(12) 0.0074(10) -0.0192(11)
C3 0.0709(13) 0.0580(15) 0.0460(12) -0.0051(11) 0.0000(11) -0.0266(12)
C4 0.0721(13) 0.0580(15) 0.0483(12) -0.0143(12) 0.0127(11) -0.0115(11)
C5 0.0509(10) 0.0582(14) 0.0529(12) -0.0063(11) 0.0137(10) -0.0111(10)
C6 0.0427(9) 0.0407(11) 0.0326(9) 0.0042(8) 0.0011(7) -0.0041(8)
C7 0.0412(9) 0.0389(11) 0.0430(10) 0.0007(9) 0.0048(8) -0.0038(8)
C8 0.0468(9) 0.0363(11) 0.0490(11) 0.0048(9) -0.0004(8) -0.0057(8)
C9 0.0405(9) 0.0359(10) 0.0426(10) -0.0003(9) -0.0005(8) 0.0006(8)
C10 0.0353(8) 0.0354(10) 0.0393(9) -0.0001(8) 0.0081(7) 0.0000(7)
C11 0.0529(10) 0.0394(11) 0.0432(10) 0.0079(9) 0.0033(9) -0.0060(9)
C12 0.0567(11) 0.0473(13) 0.0440(11) 0.0058(10) 0.0016(9) -0.0108(10)
C13 0.0337(8) 0.0344(10) 0.0442(9) 0.0010(9) 0.0103(7) -0.0011(7)
C14 0.0337(8) 0.0335(10) 0.0473(10) 0.0012(9) 0.0100(8) -0.0023(7)
C15 0.0314(8) 0.0394(10) 0.0483(10) -0.0025(9) 0.0125(8) -0.0003(8)
C16 0.0331(8) 0.0395(10) 0.0471(10) -0.0030(9) 0.0086(8) 0.0016(8)
C17 0.0308(8) 0.0343(10) 0.0485(11) -0.0053(9) 0.0094(7) 0.0018(7)
C18 0.0650(13) 0.0710(17) 0.0520(12) 0.0037(12) 0.0039(11) -0.0347(12)
C19 0.0332(8) 0.0320(10) 0.0561(11) -0.0095(9) 0.0141(8) -0.0063(7)
C20 0.0377(9) 0.0366(11) 0.0843(16) -0.0086(11) 0.0148(10) -0.0022(8)
C21 0.0425(10) 0.0508(14) 0.120(2) -0.0211(16) 0.0351(13) -0.0049(10)
C22 0.0640(15) 0.0752(18) 0.112(2) -0.0399(18) 0.0593(16) -0.0292(14)
C23 0.0758(15) 0.0694(17) 0.0638(14) -0.0169(13) 0.0316(12) -0.0327(13)
C24 0.0454(10) 0.0523(13) 0.0529(12) -0.0091(11) 0.0130(9) -0.0144(9)
C25 0.0538(11) 0.0550(14) 0.0694(14) -0.0048(12) 0.0309(11) 0.0028(10)
O1 0.0508(7) 0.0495(9) 0.0456(8) 0.0010(7) 0.0047(6) -0.0184(7)
O2 0.0454(7) 0.0513(9) 0.0467(8) -0.0011(7) 0.0130(6) -0.0099(6)
O3 0.0442(6) 0.0388(8) 0.0593(8) -0.0009(7) 0.0239(6) -0.0025(6)

loop_
_atom_type_symbol
_atom_type_description
_atom_type_scat_dispersion_real
_atom_type_scat_dispersion_imag
_atom_type_scat_source
C C 0.0181 0.0091 'International Tables Vol C Tables 4.2.6.8 and 6.1.1.4'
H H 0.0000 0.0000 'International Tables Vol C Tables 4.2.6.8 and 6.1.1.4'
O O 0.0492 0.0322 'International Tables Vol C Tables 4.2.6.8 and 6.1.1.4'

loop_
_geom_angle_atom_site_label_1
_geom_angle_atom_site_label_2
_geom_angle_atom_site_label_3
_geom_angle
C6 C1 C2 121.1(2)
C6 C1 H1A 119.4
C2 C1 H1A 119.4
C3 C2 C1 120.5(2)
C3 C2 H2A 119.8
C1 C2 H2A 119.8
C2 C3 C4 119.5(2)
C2 C3 H3A 120.2
C4 C3 H3A 120.2
C3 C4 C5 119.9(2)
C3 C4 H4A 120.0
C5 C4 H4A 120.0
C4 C5 C6 121.27(19)
C4 C5 H5A 119.4
C6 C5 H5A 119.4
C1 C6 C5 117.68(19)
C1 C6 C7 120.23(17)
C5 C6 C7 122.03(17)
C6 C7 C12 115.27(16)
C6 C7 C8 109.70(16)
C12 C7 C8 109.95(15)
C6 C7 H7A 107.2
C12 C7 H7A 107.2
C8 C7 H7A 107.2
C9 C8 C7 113.23(16)
C9 C8 H8A 108.9
C7 C8 H8A 108.9
C9 C8 H8B 108.9
C7 C8 H8B 108.9
H8A C8 H8B 107.7
C10 C9 C8 124.73(17)
C10 C9 H9A 117.6
C8 C9 H9A 117.6
C9 C10 C11 121.74(18)
C9 C10 C13 120.60(17)
C11 C10 C13 117.66(16)
C10 C11 C12 112.04(17)
C10 C11 H11A 109.2
C12 C11 H11A 109.2
C10 C11 H11B 109.2
C12 C11 H11B 109.2
H11A C11 H11B 107.9
C7 C12 C11 111.55(17)
C7 C12 H12A 109.3
C11 C12 H12A 109.3
C7 C12 H12B 109.3
C11 C12 H12B 109.3
H12A C12 H12B 108.0
O3 C13 C10 112.26(15)
O3 C13 C14 104.49(14)
C10 C13 C14 113.74(13)
O3 C13 H13A 108.7
C10 C13 H13A 108.7
C14 C13 H13A 108.7
C15 C14 C19 109.85(15)
C15 C14 C13 109.56(13)
C19 C14 C13 112.68(15)
C15 C14 H14A 108.2
C19 C14 H14A 108.2
C13 C14 H14A 108.2
C16 C15 C14 125.62(18)
C16 C15 H15A 117.2
C14 C15 H15A 117.2
C15 C16 C17 122.24(18)
C15 C16 H16A 118.9
C17 C16 H16A 118.9
O2 C17 O1 123.36(17)
O2 C17 C16 125.91(17)
O1 C17 C16 110.73(15)
O1 C18 H18A 109.5
O1 C18 H18B 109.5
H18A C18 H18B 109.5
O1 C18 H18C 109.5
H18A C18 H18C 109.5
H18B C18 H18C 109.5
C24 C19 C20 119.01(19)
C24 C19 C14 121.42(16)
C20 C19 C14 119.55(19)
C21 C20 C19 120.6(2)
C21 C20 H20A 119.7
C19 C20 H20A 119.7
C20 C21 C22 120.2(2)
C20 C21 H21A 119.9
C22 C21 H21A 119.9
C21 C22 C23 119.7(2)
C21 C22 H22A 120.2
C23 C22 H22A 120.2
C22 C23 C24 120.4(3)
C22 C23 H23A 119.8
C24 C23 H23A 119.8
C19 C24 C23 120.1(2)
C19 C24 H24A 120.0
C23 C24 H24A 120.0
O3 C25 H25A 109.5
O3 C25 H25B 109.5
H25A C25 H25B 109.5
O3 C25 H25C 109.5
H25A C25 H25C 109.5
H25B C25 H25C 109.5
C17 O1 C18 116.10(15)
C25 O3 C13 113.24(15)

loop_
_geom_bond_atom_site_label_1
_geom_bond_atom_site_label_2
_geom_bond_distance
C1 C6 1.384(3)
C1 C2 1.386(3)
C1 H1A 0.9500
C2 C3 1.370(3)
C2 H2A 0.9500
C3 C4 1.380(3)
C3 H3A 0.9500
C4 C5 1.386(3)
C4 H4A 0.9500
C5 C6 1.390(3)
C5 H5A 0.9500
C6 C7 1.512(3)
C7 C12 1.518(3)
C7 C8 1.534(3)
C7 H7A 1.0000
C8 C9 1.501(3)
C8 H8A 0.9900
C8 H8B 0.9900
C9 C10 1.315(3)
C9 H9A 0.9500
C10 C11 1.509(3)
C10 C13 1.511(2)
C11 C12 1.523(3)
C11 H11A 0.9900
C11 H11B 0.9900
C12 H12A 0.9900
C12 H12B 0.9900
C13 O3 1.429(2)
C13 C14 1.544(2)
C13 H13A 1.0000
C14 C15 1.508(2)
C14 C19 1.520(2)
C14 H14A 1.0000
C15 C16 1.316(3)
C15 H15A 0.9500
C16 C17 1.474(2)
C16 H16A 0.9500
C17 O2 1.217(2)
C17 O1 1.332(2)
C18 O1 1.445(2)
C18 H18A 0.9800
C18 H18B 0.9800
C18 H18C 0.9800
C19 C24 1.386(3)
C19 C20 1.395(3)
C20 C21 1.375(3)
C20 H20A 0.9500
C21 C22 1.382(4)
C21 H21A 0.9500
C22 C23 1.382(4)
C22 H22A 0.9500
C23 C24 1.387(3)
C23 H23A 0.9500
C24 H24A 0.9500
C25 O3 1.416(2)
C25 H25A 0.9800
C25 H25B 0.9800
C25 H25C 0.9800

loop_
_geom_torsion_atom_site_label_1
_geom_torsion_atom_site_label_2
_geom_torsion_atom_site_label_3
_geom_torsion_atom_site_label_4
_geom_torsion
C6 C1 C2 C3 0.7(3)
C1 C2 C3 C4 -1.2(3)
C2 C3 C4 C5 1.1(4)
C3 C4 C5 C6 -0.6(4)
C2 C1 C6 C5 -0.2(3)
C2 C1 C6 C7 176.94(18)
C4 C5 C6 C1 0.1(3)
C4 C5 C6 C7 -176.93(19)
C1 C6 C7 C12 134.73(19)
C5 C6 C7 C12 -48.3(3)
C1 C6 C7 C8 -100.5(2)
C5 C6 C7 C8 76.5(2)
C6 C7 C8 C9 -167.97(17)
C12 C7 C8 C9 -40.2(2)
C7 C8 C9 C10 10.8(3)
C8 C9 C10 C11 1.0(3)
C8 C9 C10 C13 -178.81(18)
C9 C10 C11 C12 17.6(3)
C13 C10 C11 C12 -162.56(17)
C6 C7 C12 C11 -175.70(16)
C8 C7 C12 C11 59.7(2)
C10 C11 C12 C7 -48.0(2)
C9 C10 C13 O3 -125.49(19)
C11 C10 C13 O3 54.7(2)
C9 C10 C13 C14 116.1(2)
C11 C10 C13 C14 -63.7(2)
O3 C13 C14 C15 68.91(18)
C10 C13 C14 C15 -168.34(15)
O3 C13 C14 C19 -168.48(14)
C10 C13 C14 C19 -45.7(2)
C19 C14 C15 C16 129.77(19)
C13 C14 C15 C16 -106.0(2)
C14 C15 C16 C17 179.59(16)
C15 C16 C17 O2 8.1(3)
C15 C16 C17 O1 -172.00(17)
C15 C14 C19 C24 63.0(2)
C13 C14 C19 C24 -59.4(2)
C15 C14 C19 C20 -115.46(19)
C13 C14 C19 C20 122.10(18)
C24 C19 C20 C21 -1.2(3)
C14 C19 C20 C21 177.33(19)
C19 C20 C21 C22 -0.8(3)
C20 C21 C22 C23 2.3(4)
C21 C22 C23 C24 -1.8(4)
C20 C19 C24 C23 1.6(3)
C14 C19 C24 C23 -176.9(2)
C22 C23 C24 C19 -0.1(3)
O2 C17 O1 C18 0.6(3)
C16 C17 O1 C18 -179.30(17)
C10 C13 O3 C25 68.91(19)
C14 C13 O3 C25 -167.38(15)
